data_2202080
loop_
_publ_author_name
'Low, John Nicolson'
'Insuasty, Braulio '
'Mosquera, M\'onica '
'Cobo, Justo'

_publ_section_title 5-(1,3-Benzodioxol-5-yl)-3-methyl-1,7-diphenyl-1,6,7,8-tetrahydropyrazolo[3,4-<i>b</i>][1,4]diazepine
_journal_issue 5
_journal_name_full 'Acta Crystallographica Section E'
_journal_page_first o614
_journal_page_last o615
_journal_paper_doi 10.1107/S1600536803007542
_journal_volume 59
_journal_year 2003
_chemical_formula_moiety 'C26 H22 N4 O2'
_chemical_formula_sum 'C26 H22 N4 O2'
_chemical_formula_weight 422.48
_chemical_melting_point 450
_chemical_name_systematic
;
5-(1,3-benzodioxol-5-yl)-3-methyl-1,7-diphenyl-1,6,7,8-tetrahydropyrazolo
[3,4-b][1,4]diazepine
;
_space_group_IT_number 2
_symmetry_cell_setting triclinic
_symmetry_space_group_name_Hall '-P 1'
_symmetry_space_group_name_H-M 'P -1'
_atom_sites_solution_hydrogens geom
_atom_sites_solution_primary direct
_atom_sites_solution_secondary difmap
_cell_angle_alpha 63.656(4)
_cell_angle_beta 63.573(3)
_cell_angle_gamma 77.080(5)
_cell_formula_units_Z 2
_cell_length_a 10.2608(8)
_cell_length_b 10.9910(6)
_cell_length_c 11.2485(8)
_cell_measurement_reflns_used 4524
_cell_measurement_temperature 120.0(2)
_cell_measurement_theta_max 27.43
_cell_measurement_theta_min 2.98
_cell_volume 1017.49(13)
_computing_cell_refinement 'DENZO--SMN (Otwinowski & Minor, 1997)'
_computing_data_collection 'Kappa-CCD Server Software (Nonius, 1997)'
_computing_data_reduction DENZO--SMN
_computing_molecular_graphics 'ORTEP (Johnson, 1976), PLATON (Spek, 2003)'
_computing_publication_material 'SHELXL97 and WordPerfect macro PRPKAPPA (Ferguson, 1999)'
_computing_structure_refinement 'SHELXL97 (Sheldrick, 1997)'
_computing_structure_solution 'SHELXS97 (Sheldrick, 1997)'
_diffrn_ambient_temperature 120.0(2)
_diffrn_measured_fraction_theta_full 0.984
_diffrn_measured_fraction_theta_max 0.972
_diffrn_measurement_device_type Kappa-CCD
_diffrn_measurement_method '\f scans and \w scans with \k offsets'
_diffrn_radiation_monochromator graphite
_diffrn_radiation_source 'fine-focus sealed X-ray tube'
_diffrn_radiation_type 'Mo K\a'
_diffrn_radiation_wavelength 0.71073
_diffrn_reflns_av_R_equivalents 0.094
_diffrn_reflns_av_sigmaI/netI 0.0811
_diffrn_reflns_limit_h_max 13
_diffrn_reflns_limit_h_min -13
_diffrn_reflns_limit_k_max 14
_diffrn_reflns_limit_k_min -13
_diffrn_reflns_limit_l_max 14
_diffrn_reflns_limit_l_min -14
_diffrn_reflns_number 13871
_diffrn_reflns_theta_full 25.00
_diffrn_reflns_theta_max 27.43
_diffrn_reflns_theta_min 2.98
_diffrn_standards_decay_% negligible
_exptl_absorpt_coefficient_mu 0.090
_exptl_absorpt_correction_T_max 0.9955
_exptl_absorpt_correction_T_min 0.9823
_exptl_absorpt_correction_type multi-scan
_exptl_absorpt_process_details 'DENZO--SMN (Otwinowski & Minor, 1997)'
_exptl_crystal_colour orange
_exptl_crystal_density_diffrn 1.379
_exptl_crystal_density_method 'not measured'
_exptl_crystal_description plate
_exptl_crystal_F_000 444
_exptl_crystal_size_max 0.20
_exptl_crystal_size_mid 0.20
_exptl_crystal_size_min 0.05
_refine_diff_density_max 0.516
_refine_diff_density_min -0.348
_refine_ls_extinction_method none
_refine_ls_goodness_of_fit_ref 1.035
_refine_ls_hydrogen_treatment constr
_refine_ls_matrix_type full
_refine_ls_number_parameters 294
_refine_ls_number_reflns 4524
_refine_ls_number_restraints 2
_refine_ls_restrained_S_all 1.035
_refine_ls_R_factor_all 0.0978
_refine_ls_R_factor_gt 0.0560
_refine_ls_shift/su_max 0.000
_refine_ls_shift/su_mean 0.000
_refine_ls_structure_factor_coef Fsqd
_refine_ls_weighting_details 'w = 1/[\s^2^(Fo^2^)+(0.0677P)^2^+0.1359P] where P = (Fo^2^+2Fc^2^)/3'
_refine_ls_weighting_scheme calc
_refine_ls_wR_factor_gt 0.1328
_refine_ls_wR_factor_ref 0.1510
_reflns_number_gt 2909
_reflns_number_total 4524
_reflns_threshold_expression >2\s(I)
_cod_data_source_file na6221.cif
_cod_data_source_block I
_cod_depositor_comments
;
The following automatic conversions were performed:

'_exptl_absorpt_correction_type' value 'Multi-scan' changed to
'multi-scan' according to
/home/saulius/struct/CIF-dictionaries/cif_core.dic dictionary named
'cif_core.dic' version 2.4.1 from 2010-06-29.

Automatic conversion script
Id: cif_fix_values 1715 2011-07-08 13:25:40Z adriana 
;
_cod_original_cell_volume 1017.49(12)
_cod_original_sg_symbol_H-M P-1
_cod_database_code 2202080
_cod_database_fobs_code 2202080

loop_
_symmetry_equiv_pos_as_xyz
'x, y, z'
'-x, -y, -z'

loop_
_atom_site_label
_atom_site_fract_x
_atom_site_fract_y
_atom_site_fract_z
_atom_site_U_iso_or_equiv
_atom_site_adp_type
_atom_site_calc_flag
_atom_site_refinement_flags
_atom_site_occupancy
_atom_site_disorder_assembly
_atom_site_disorder_group
_atom_site_type_symbol
N1 0.51087(17) 0.23431(16) 0.90014(16) 0.0294(4) Uani d . 1 A . N
C11 0.6064(2) 0.16187(19) 0.9717(2) 0.0291(5) Uani d . 1 . . C
C12 0.6770(2) 0.04204(19) 0.9611(2) 0.0316(5) Uani d . 1 . . C
C13 0.7669(2) -0.0258(2) 1.0345(2) 0.0359(5) Uani d . 1 . . C
C14 0.7838(2) 0.0222(2) 1.1202(2) 0.0391(5) Uani d . 1 . . C
C15 0.7110(2) 0.1409(2) 1.1322(2) 0.0401(5) Uani d . 1 . . C
C16 0.6230(2) 0.2118(2) 1.0574(2) 0.0346(5) Uani d . 1 . . C
N2 0.39136(17) 0.30282(17) 0.96710(18) 0.0346(4) Uani d . 1 . . N
C3 0.3252(2) 0.3606(2) 0.8773(2) 0.0332(5) Uani d . 1 . . C
C31 0.1895(2) 0.4450(3) 0.9127(3) 0.0478(6) Uani d . 1 . . C
C3A 0.3972(2) 0.33116(19) 0.7528(2) 0.0279(4) Uani d . 1 A . C
N4 0.34511(17) 0.38207(16) 0.64429(17) 0.0298(4) Uani d . 1 A . N
C5 0.3889(2) 0.3398(2) 0.5430(2) 0.0328(5) Uani d D 1 . . C
C51 0.32212(19) 0.40531(19) 0.4356(2) 0.0290(4) Uani d . 1 A . C
C52 0.21902(19) 0.51283(18) 0.4483(2) 0.0274(4) Uani d . 1 . . C
C5A 0.1560(2) 0.56986(18) 0.3512(2) 0.0273(4) Uani d . 1 A . C
O51 0.05687(15) 0.67723(13) 0.34120(15) 0.0372(4) Uani d . 1 . . O
C53 0.0234(2) 0.6973(2) 0.2232(2) 0.0353(5) Uani d . 1 A . C
O52 0.09884(16) 0.59358(14) 0.17073(16) 0.0422(4) Uani d . 1 . . O
C5B 0.1836(2) 0.5229(2) 0.2479(2) 0.0314(5) Uani d . 1 A . C
C54 0.2832(2) 0.4202(2) 0.2307(2) 0.0398(5) Uani d . 1 . . C
C55 0.3525(2) 0.3631(2) 0.3270(2) 0.0368(5) Uani d . 1 A . C
C6 0.4934(2) 0.2180(2) 0.5394(3) 0.0332(8) Uani d P 0.895(7) A -1 C
C6A 0.5512(4) 0.3338(15) 0.4533(6) 0.0332(8) Uani d PD 0.10 A -2 C
C7 0.6373(2) 0.2323(2) 0.5380(2) 0.0397(5) Uani d D 1 . . C
C71 0.7602(2) 0.1501(2) 0.4678(2) 0.0346(5) Uani d . 1 A . C
C72 0.7480(2) 0.0116(2) 0.5135(2) 0.0401(5) Uani d . 1 . . C
C73 0.8610(2) -0.0641(2) 0.4488(2) 0.0410(5) Uani d . 1 A . C
C74 0.9865(2) -0.0011(2) 0.3388(2) 0.0394(5) Uani d . 1 . . C
C75 1.0000(2) 0.1352(2) 0.2935(2) 0.0419(5) Uani d . 1 A . C
C76 0.8870(2) 0.2102(2) 0.3582(2) 0.0402(5) Uani d . 1 . . C
N8 0.62696(17) 0.19241(15) 0.68393(16) 0.0290(4) Uani d . 1 A . N
C8A 0.5175(2) 0.25056(18) 0.7706(2) 0.0269(4) Uani d . 1 . . C
H12 0.6639 0.0067 0.9040 0.038 Uiso calc R 1 . . H
H13 0.8177 -0.1069 1.0253 0.043 Uiso calc R 1 . . H
H14 0.8450 -0.0258 1.1710 0.047 Uiso calc R 1 . . H
H15 0.7216 0.1741 1.1922 0.048 Uiso calc R 1 . . H
H16 0.5742 0.2941 1.0647 0.042 Uiso calc R 1 . . H
H31A 0.1561 0.4367 1.0122 0.072 Uiso calc R 1 . . H
H31B 0.1140 0.4137 0.9028 0.072 Uiso calc R 1 . . H
H31C 0.2091 0.5402 0.8464 0.072 Uiso calc R 1 . . H
H52 0.1946 0.5442 0.5222 0.033 Uiso calc R 1 A . H
H53A 0.0544 0.7879 0.1454 0.042 Uiso calc R 1 . . H
H53B -0.0828 0.6922 0.2557 0.042 Uiso calc R 1 . . H
H54 0.3044 0.3891 0.1574 0.048 Uiso calc R 1 A . H
H55 0.4236 0.2922 0.3172 0.044 Uiso calc R 1 . . H
H6A 0.4542 0.1339 0.6256 0.040 Uiso d PR 0.895(7) A -1 H
H6B 0.5169 0.2029 0.4514 0.040 Uiso d PR 0.895(7) A -1 H
H6C 0.5718 0.3124 0.3698 0.040 Uiso d PR 0.105(7) A -2 H
H6D 0.5936 0.4232 0.4129 0.040 Uiso d PR 0.105(7) A -2 H
H7 0.6629 0.3301 0.4823 0.048 Uiso d PR 0.895(7) A -1 H
H7A 0.7065 0.3045 0.5005 0.048 Uiso d PR 0.105(7) A -2 H
H72 0.6613 -0.0317 0.5900 0.048 Uiso calc R 1 A . H
H73 0.8517 -0.1587 0.4801 0.049 Uiso calc R 1 . . H
H74 1.0643 -0.0523 0.2939 0.047 Uiso calc R 1 A . H
H75 1.0872 0.1782 0.2177 0.050 Uiso calc R 1 . . H
H76 0.8971 0.3047 0.3264 0.048 Uiso calc R 1 A . H
H8 0.7127 0.1821 0.6878 0.035 Uiso d R 1 . . H

loop_
_atom_site_aniso_label
_atom_site_aniso_U_11
_atom_site_aniso_U_22
_atom_site_aniso_U_33
_atom_site_aniso_U_12
_atom_site_aniso_U_13
_atom_site_aniso_U_23
N1 0.0264(9) 0.0400(9) 0.0272(8) 0.0088(7) -0.0128(7) -0.0201(8)
C11 0.0242(10) 0.0378(11) 0.0239(10) 0.0031(8) -0.0102(8) -0.0123(9)
C12 0.0294(11) 0.0379(11) 0.0274(10) 0.0009(8) -0.0118(8) -0.0131(9)
C13 0.0327(11) 0.0364(12) 0.0325(11) 0.0054(9) -0.0142(9) -0.0102(10)
C14 0.0346(12) 0.0526(13) 0.0308(11) 0.0072(10) -0.0194(9) -0.0145(10)
C15 0.0363(12) 0.0586(14) 0.0329(11) 0.0045(10) -0.0175(9) -0.0232(11)
C16 0.0319(11) 0.0444(12) 0.0318(11) 0.0068(9) -0.0139(9) -0.0209(10)
N2 0.0300(9) 0.0486(10) 0.0346(9) 0.0152(8) -0.0164(7) -0.0282(8)
C3 0.0323(11) 0.0411(12) 0.0350(11) 0.0095(9) -0.0179(9) -0.0228(10)
C31 0.0451(14) 0.0672(15) 0.0476(14) 0.0278(11) -0.0274(11) -0.0409(13)
C3A 0.0280(10) 0.0326(10) 0.0285(10) 0.0062(8) -0.0136(8) -0.0173(9)
N4 0.0269(9) 0.0375(9) 0.0302(9) 0.0063(7) -0.0142(7) -0.0182(7)
C5 0.0273(11) 0.0450(12) 0.0336(11) 0.0090(9) -0.0156(9) -0.0228(10)
C51 0.0235(10) 0.0382(11) 0.0285(10) 0.0038(8) -0.0111(8) -0.0172(9)
C52 0.0268(10) 0.0329(10) 0.0279(10) 0.0012(8) -0.0117(8) -0.0167(9)
C5A 0.0243(10) 0.0267(10) 0.0304(10) 0.0024(8) -0.0104(8) -0.0127(9)
O51 0.0398(8) 0.0388(8) 0.0402(8) 0.0147(6) -0.0240(7) -0.0209(7)
C53 0.0329(11) 0.0401(12) 0.0356(11) 0.0083(9) -0.0183(9) -0.0166(10)
O52 0.0482(9) 0.0490(9) 0.0464(9) 0.0187(7) -0.0335(7) -0.0274(8)
C5B 0.0319(11) 0.0371(11) 0.0317(10) 0.0048(9) -0.0188(9) -0.0156(9)
C54 0.0465(13) 0.0504(13) 0.0371(12) 0.0146(10) -0.0246(10) -0.0288(10)
C55 0.0368(12) 0.0454(12) 0.0362(11) 0.0164(9) -0.0199(9) -0.0256(10)
C6 0.0307(13) 0.0417(14) 0.0368(14) 0.0077(10) -0.0168(10) -0.0241(11)
C6A 0.0307(13) 0.0417(14) 0.0368(14) 0.0077(10) -0.0168(10) -0.0241(11)
C7 0.0388(12) 0.0553(13) 0.0364(12) 0.0185(10) -0.0212(10) -0.0305(11)
C71 0.0387(12) 0.0436(12) 0.0329(11) 0.0166(9) -0.0235(9) -0.0236(10)
C72 0.0319(12) 0.0542(14) 0.0329(11) 0.0071(10) -0.0114(9) -0.0213(11)
C73 0.0417(13) 0.0427(12) 0.0454(13) 0.0125(10) -0.0225(11) -0.0243(11)
C74 0.0338(12) 0.0530(14) 0.0381(12) 0.0199(10) -0.0180(9) -0.0296(11)
C75 0.0356(12) 0.0517(14) 0.0397(12) 0.0087(10) -0.0151(10) -0.0237(11)
C76 0.0435(13) 0.0428(12) 0.0422(12) 0.0116(10) -0.0232(10) -0.0231(11)
N8 0.0234(8) 0.0415(9) 0.0272(9) 0.0092(7) -0.0127(7) -0.0198(8)
C8A 0.0264(10) 0.0314(10) 0.0266(10) 0.0028(8) -0.0110(8) -0.0157(8)

loop_
_atom_type_symbol
_atom_type_description
_atom_type_scat_dispersion_real
_atom_type_scat_dispersion_imag
_atom_type_scat_source
C C 0.0033 0.0016 'International Tables Vol C Tables 4.2.6.8 and 6.1.1.4'
H H 0.0000 0.0000 'International Tables Vol C Tables 4.2.6.8 and 6.1.1.4'
N N 0.0061 0.0033 'International Tables Vol C Tables 4.2.6.8 and 6.1.1.4'
O O 0.0106 0.0060 'International Tables Vol C Tables 4.2.6.8 and 6.1.1.4'

loop_
_geom_angle_atom_site_label_1
_geom_angle_atom_site_label_2
_geom_angle_atom_site_label_3
_geom_angle
_geom_angle_publ_flag
C8A N1 N2 111.69(14) yes
C8A N1 C11 130.40(16) no
N2 N1 C11 117.90(15) no
C12 C11 C16 120.35(17) no
C12 C11 N1 121.38(18) no
C16 C11 N1 118.23(17) no
C11 C12 C13 119.2(2) no
C11 C12 H12 120.4 no
C13 C12 H12 120.4 no
C14 C13 C12 120.99(19) no
C14 C13 H13 119.5 no
C12 C13 H13 119.5 no
C13 C14 C15 119.45(18) no
C13 C14 H14 120.3 no
C15 C14 H14 120.3 no
C14 C15 C16 120.5(2) no
C14 C15 H15 119.8 no
C16 C15 H15 119.8 no
C15 C16 C11 119.45(19) no
C15 C16 H16 120.3 no
C11 C16 H16 120.3 no
C3 N2 N1 104.67(15) yes
N2 C3 C3A 112.27(16) yes
N2 C3 C31 120.55(18) no
C3A C3 C31 127.18(18) no
C3 C31 H31A 109.5 no
C3 C31 H31B 109.5 no
H31A C31 H31B 109.5 no
C3 C31 H31C 109.5 no
H31A C31 H31C 109.5 no
H31B C31 H31C 109.5 no
C8A C3A N4 133.61(17) yes
C8A C3A C3 104.84(17) yes
N4 C3A C3 121.55(16) yes
C5 N4 C3A 124.19(16) yes
N4 C5 C51 117.32(17) no
N4 C5 C6A 119.0(7) no
C51 C5 C6A 104.6(3) no
N4 C5 C6 122.20(18) yes
C51 C5 C6 120.18(18) no
C6A C5 C6 49.9(5) no
C55 C51 C52 118.71(17) no
C55 C51 C5 123.01(17) no
C52 C51 C5 118.25(17) no
C5A C52 C51 117.66(17) no
C5A C52 H52 121.2 no
C51 C52 H52 121.2 no
C52 C5A C5B 122.59(17) no
C52 C5A O51 127.33(18) no
C5B C5A O51 110.08(16) no
C5A O51 C53 105.67(14) no
O51 C53 O52 108.25(15) no
O51 C53 H53A 110.0 no
O52 C53 H53A 110.0 no
O51 C53 H53B 110.0 no
O52 C53 H53B 110.0 no
H53A C53 H53B 108.4 no
C5B O52 C53 105.54(15) no
C54 C5B C5A 121.72(17) no
C54 C5B O52 128.07(18) no
C5A C5B O52 110.21(16) no
C5B C54 C55 116.35(19) no
C5B C54 H54 121.8 no
C55 C54 H54 121.8 no
C51 C55 C54 122.87(18) no
C51 C55 H55 118.6 no
C54 C55 H55 118.6 no
C7 C6 C5 114.19(19) yes
C7 C6 H6A 103.9 no
C5 C6 H6A 112.5 no
C7 C6 H6B 106.3 no
C5 C6 H6B 110.3 no
H6A C6 H6B 109.3 no
C7 C6A C5 114.0(2) no
C7 C6A H6B 82.2 no
C5 C6A H6B 84.9 no
C7 C6A H6C 107.8 no
C5 C6A H6C 112.1 no
H6B C6A H6C 50.7 no
C7 C6A H6D 106.0 no
C5 C6A H6D 110.2 no
H6B C6A H6D 156.9 no
H6C C6A H6D 106.3 no
C7 C6A H7 40.6 no
C5 C6A H7 130.1 no
H6B C6A H7 118.7 no
H6C C6A H7 116.7 no
H6D C6A H7 65.4 no
N8 C7 C71 108.09(15) no
N8 C7 C6 111.23(18) yes
C71 C7 C6 113.35(18) no
N8 C7 C6A 132.8(5) no
C71 C7 C6A 119.1(5) no
C6 C7 C6A 50.1(5) no
N8 C7 H7 108.0 no
C71 C7 H7 108.0 no
C6 C7 H7 108.0 no
C6A C7 H7 58.7 no
N8 C7 H7A 90.2 no
C71 C7 H7A 90.1 no
C6 C7 H7A 139.5 no
C6A C7 H7A 90.0 no
H7 C7 H7A 31.5 no
C76 C71 C72 118.61(19) no
C76 C71 C7 120.7(2) no
C72 C71 C7 120.7(2) no
C73 C72 C71 120.7(2) no
C73 C72 H72 119.6 no
C71 C72 H72 119.6 no
C74 C73 C72 119.4(2) no
C74 C73 H73 120.3 no
C72 C73 H73 120.3 no
C75 C74 C73 120.4(2) no
C75 C74 H74 119.8 no
C73 C74 H74 119.8 no
C74 C75 C76 120.0(2) no
C74 C75 H75 120.0 no
C76 C75 H75 120.0 no
C71 C76 C75 120.9(2) no
C71 C76 H76 119.5 no
C75 C76 H76 119.5 no
C8A N8 C7 118.18(15) yes
C8A N8 H8 116.6 no
C7 N8 H8 112.7 no
N1 C8A N8 122.35(16) yes
N1 C8A C3A 106.52(16) yes
N8 C8A C3A 131.12(18) yes

loop_
_geom_bond_atom_site_label_1
_geom_bond_atom_site_label_2
_geom_bond_site_symmetry_2
_geom_bond_distance
_geom_bond_publ_flag
N1 C8A . 1.359(2) yes
N1 N2 . 1.381(2) yes
N1 C11 . 1.423(2) no
C11 C12 . 1.382(3) no
C11 C16 . 1.384(3) no
C12 C13 . 1.383(3) no
C12 H12 . 0.95 no
C13 C14 . 1.371(3) no
C13 H13 . 0.95 no
C14 C15 . 1.381(3) no
C14 H14 . 0.95 no
C15 C16 . 1.383(3) no
C15 H15 . 0.95 no
C16 H16 . 0.95 no
N2 C3 . 1.316(2) yes
C3 C3A . 1.410(3) yes
C3 C31 . 1.488(3) no
C31 H31A . 0.98 no
C31 H31B . 0.98 no
C31 H31C . 0.98 no
C3A C8A . 1.387(3) no
C3A N4 . 1.389(2) yes
N4 C5 . 1.280(2) yes
C5 C51 . 1.480(3) no
C5 C6A . 1.520(2) no
C5 C6 . 1.521(3) yes
C51 C55 . 1.379(3) no
C51 C52 . 1.411(3) no
C52 C5A . 1.358(3) no
C52 H52 . 0.95 no
C5A C5B . 1.368(3) no
C5A O51 . 1.374(2) no
O51 C53 . 1.428(2) no
C53 O52 . 1.429(2) no
C53 H53A . 0.99 no
C53 H53B . 0.99 no
O52 C5B . 1.373(2) no
C5B C54 . 1.363(3) no
C54 C55 . 1.398(3) no
C54 H54 . 0.95 no
C55 H55 . 0.95 no
C6 C7 . 1.511(3) yes
C6 H6A . 0.99 no
C6 H6B . 0.99 no
C6A C7 . 1.516(2) no
C6A H6B . 1.5664 no
C6A H6C . 0.99 no
C6A H6D . 0.99 no
C6A H7 . 1.3123 no
C7 N8 . 1.458(2) yes
C7 C71 . 1.505(3) no
C7 H7 . 1.00 no
C7 H7A . 1.00 no
C71 C76 . 1.372(3) no
C71 C72 . 1.390(3) no
C72 C73 . 1.386(3) no
C72 H72 . 0.95 no
C73 C74 . 1.375(3) no
C73 H73 . 0.95 no
C74 C75 . 1.370(3) no
C74 H74 . 0.95 no
C75 C76 . 1.381(3) no
C75 H75 . 0.95 no
C76 H76 . 0.95 no
N8 C8A . 1.370(2) yes
N8 H8 . 0.88 no

loop_
_geom_torsion_atom_site_label_1
_geom_torsion_atom_site_label_2
_geom_torsion_atom_site_label_3
_geom_torsion_atom_site_label_4
_geom_torsion
_geom_torsion_publ_flag
C8A N1 C11 C12 -35.1(3) yes
N2 N1 C11 C12 146.04(18) yes
C8A N1 C11 C16 147.4(2) yes
N2 N1 C11 C16 -31.5(3) yes
C16 C11 C12 C13 -1.4(3) no
N1 C11 C12 C13 -178.97(17) no
C11 C12 C13 C14 1.7(3) no
C12 C13 C14 C15 -0.7(3) no
C13 C14 C15 C16 -0.7(3) no
C14 C15 C16 C11 1.0(3) no
C12 C11 C16 C15 0.1(3) no
N1 C11 C16 C15 177.72(18) no
C8A N1 N2 C3 0.2(2) no
C11 N1 N2 C3 179.26(17) no
N1 N2 C3 C3A 0.5(2) no
N1 N2 C3 C31 -179.87(19) no
N2 C3 C3A C8A -1.0(2) no
C31 C3 C3A C8A 179.5(2) no
N2 C3 C3A N4 179.91(18) no
C31 C3 C3A N4 0.3(3) no
C8A C3A N4 C5 14.6(3) no
C3 C3A N4 C5 -166.59(19) no
C3A N4 C5 C51 -179.92(17) no
C3A N4 C5 C6A -52.3(5) no
C3A N4 C5 C6 6.3(3) no
N4 C5 C51 C55 -175.53(19) yes
C6A C5 C51 C55 50.1(8) yes
C6 C5 C51 C55 -1.6(3) yes
N4 C5 C51 C52 2.3(3) yes
C6A C5 C51 C52 -132.1(8) no
C6 C5 C51 C52 176.22(18) no
C55 C51 C52 C5A -0.6(3) no
C5 C51 C52 C5A -178.47(17) no
C51 C52 C5A C5B 3.2(3) no
C51 C52 C5A O51 -178.03(17) no
C52 C5A O51 C53 -179.47(19) no
C5B C5A O51 C53 -0.6(2) no
C5A O51 C53 O52 3.5(2) no
O51 C53 O52 C5B -5.1(2) no
C52 C5A C5B C54 -3.9(3) no
O51 C5A C5B C54 177.14(19) no
C52 C5A C5B O52 176.24(17) no
O51 C5A C5B O52 -2.7(2) no
C53 O52 C5B C54 -175.1(2) no
C53 O52 C5B C5A 4.8(2) no
C5A C5B C54 C55 1.7(3) no
O52 C5B C54 C55 -178.46(19) no
C52 C51 C55 C54 -1.5(3) no
C5 C51 C55 C54 176.3(2) no
C5B C54 C55 C51 0.9(3) no
N4 C5 C6 C7 -58.5(3) no
C51 C5 C6 C7 127.9(2) no
C6A C5 C6 C7 44.2(7) no
N4 C5 C6A C7 65.3(14) no
C51 C5 C6A C7 -161.3(10) no
C6 C5 C6A C7 -43.9(7) no
C5 C6 C7 N8 84.6(2) no
C5 C6 C7 C71 -153.36(18) no
C5 C6 C7 C6A -44.1(7) no
C5 C6A C7 N8 -38.4(18) no
C5 C6A C7 C71 141.3(9) no
C5 C6A C7 C6 44.1(7) no
N8 C7 C71 C76 -109.6(2) yes
C6 C7 C71 C76 126.7(2) yes
C6A C7 C71 C76 70.7(7) no
N8 C7 C71 C72 69.9(2) yes
C6 C7 C71 C72 -53.8(3) yes
C6A C7 C71 C72 -109.8(7) no
C76 C71 C72 C73 -0.7(3) no
C7 C71 C72 C73 179.84(18) no
C71 C72 C73 C74 0.4(3) no
C72 C73 C74 C75 0.0(3) no
C73 C74 C75 C76 -0.2(3) no
C72 C71 C76 C75 0.5(3) no
C7 C71 C76 C75 179.99(18) no
C74 C75 C76 C71 -0.1(3) no
C71 C7 N8 C8A -177.23(17) no
C6 C7 N8 C8A -52.2(2) no
C6A C7 N8 C8A 2.5(9) no
N2 N1 C8A N8 179.77(16) no
C11 N1 C8A N8 0.8(3) no
N2 N1 C8A C3A -0.8(2) no
C11 N1 C8A C3A -179.71(18) no
C7 N8 C8A N1 -170.78(18) no
C7 N8 C8A C3A 9.9(3) no
N4 C3A C8A N1 180.0(2) no
C3 C3A C8A N1 1.0(2) no
N4 C3A C8A N8 -0.6(4) no
C3 C3A C8A N8 -179.6(2) no
